data_2004905
loop_
_publ_author_name
'Shan, B.-Z.'
'Zhang, X.-M.'
'You, X.-Z.'
'Fun, H.-K.'
'Sivakumar, K.'

_publ_section_title
;
 Bis(1,4-dimethylpyridinium) Bis(maleonitriledithiolato)nickelate(II)
;
_journal_issue 5
_journal_name_full 'Acta Crystallographica Section C'
_journal_page_first 1148
_journal_page_last 1150
_journal_paper_doi 10.1107/S0108270195014429
_journal_volume 52
_journal_year 1996
_chemical_formula_iupac '(C7 H10 N)2 [Ni(C4 N2 S2)2]'
_chemical_formula_moiety '(C7 H10 N) + , [Ni(C4 N2 S2)2] 2-'
_chemical_formula_sum 'C22 H20 N6 Ni S4'
_chemical_formula_weight 555.39
_chemical_name_systematic
;
Bis(1-methyl-4-methylpyridinium) bis(maleonitriledithiolate) nickel(II).
;
_space_group_IT_number 2
_symmetry_cell_setting triclinic
_symmetry_space_group_name_Hall '-P 1'
_symmetry_space_group_name_H-M 'P -1'
_audit_creation_method SHELXL
_cell_angle_alpha 87.560(10)
_cell_angle_beta 64.890(10)
_cell_angle_gamma 72.260(10)
_cell_formula_units_Z 1
_cell_length_a 8.5340(10)
_cell_length_b 8.7650(10)
_cell_length_c 9.9750(10)
_cell_measurement_reflns_used 25
_cell_measurement_temperature 293(2)
_cell_measurement_theta_max 25
_cell_measurement_theta_min 8
_cell_volume 640.23(14)
_computing_cell_refinement XSCANS
_computing_data_collection 'XSCANS (Siemens, 1994)'
_computing_data_reduction XSCANS
_computing_molecular_graphics 'SHELXTL/PC (Sheldrick, 1990b)'
_computing_publication_material SHELXL93
_computing_structure_refinement 'SHELXL93 (Sheldrick, 1993)'
_computing_structure_solution 'SHELXS86 (Sheldrick, 1990a)'
_diffrn_ambient_temperature 293(2)
_diffrn_measurement_device 'Siemens P4 diffractometer'
_diffrn_measurement_method '\q/2\q scans'
_diffrn_radiation_monochromator graphite
_diffrn_radiation_source 'fine-focus sealed tube'
_diffrn_radiation_type MoK\a
_diffrn_radiation_wavelength 0.71073
_diffrn_reflns_av_R_equivalents 0.0127
_diffrn_reflns_av_sigmaI/netI 0.0213
_diffrn_reflns_limit_h_max 10
_diffrn_reflns_limit_h_min -1
_diffrn_reflns_limit_k_max 11
_diffrn_reflns_limit_k_min -11
_diffrn_reflns_limit_l_max 12
_diffrn_reflns_limit_l_min -12
_diffrn_reflns_number 3509
_diffrn_reflns_theta_max 27.50
_diffrn_reflns_theta_min 2.27
_diffrn_standards_decay_% <3
_diffrn_standards_interval_count 97
_diffrn_standards_number 3
_exptl_absorpt_coefficient_mu 1.106
_exptl_absorpt_correction_type none
_exptl_crystal_colour brown-red
_exptl_crystal_density_diffrn 1.440
_exptl_crystal_description Prism
_exptl_crystal_F_000 286
_exptl_crystal_size_max 0.58
_exptl_crystal_size_mid 0.42
_exptl_crystal_size_min 0.36
_refine_diff_density_max 0.34
_refine_diff_density_min -0.60
_refine_ls_extinction_method none
_refine_ls_goodness_of_fit_all 1.077
_refine_ls_goodness_of_fit_obs 1.112
_refine_ls_hydrogen_treatment refall
_refine_ls_matrix_type full
_refine_ls_number_parameters 191
_refine_ls_number_reflns 2913
_refine_ls_number_restraints 0
_refine_ls_restrained_S_all 1.077
_refine_ls_restrained_S_obs 1.112
_refine_ls_R_factor_all 0.0347
_refine_ls_R_factor_obs 0.0327
_refine_ls_shift/esd_max 0.001
_refine_ls_shift/esd_mean 0.000
_refine_ls_structure_factor_coef Fsqd
_refine_ls_weighting_details 'w = 1/[\s^2^(Fo^2^)+(0.0677P)^2^+0.0513P] where P=(Fo^2^+2Fc^2^)/3'
_refine_ls_weighting_scheme calc
_refine_ls_wR_factor_all 0.0984
_refine_ls_wR_factor_obs 0.0971
_reflns_number_observed 2678
_reflns_number_total 2913
_reflns_observed_criterion >2sigma(I)
_cod_data_source_file mu1222.cif
_cod_data_source_block sbz4
_cod_depositor_comments
;
The following automatic conversions were performed:
'_symmetry_cell_setting' value 'Triclinic' changed to 'triclinic'
according to '/home/saulius/struct/CIF-dictionaries/cif_core.dic'
dictionary named 'cif_core.dic' version 2.4.1 from 2010-06-29.

Automatic conversion script
Id: cif_fix_enum 1527 2010-12-29 10:47:43Z saulius 

The following automatic conversions were performed:

'_symmetry_cell_setting' value 'Triclinic' changed to 'triclinic'
according to /home/saulius/struct/CIF-dictionaries/cif_core.dic
dictionary named 'cif_core.dic' version 2.4.1 from
2010-06-29.

'_exptl_absorpt_correction_type' value 'None' changed to
'none' according to
/home/saulius/struct/CIF-dictionaries/cif_core.dic dictionary named
'cif_core.dic' version 2.4.1 from 2010-06-29.

'_geom_bond_publ_flag'
value 'Yes' changed to 'yes' according to
/home/saulius/struct/CIF-dictionaries/cif_core.dic dictionary named
'cif_core.dic' version 2.4.1 from 2010-06-29 (17
times).

'_geom_angle_publ_flag' value 'Yes' changed to 'yes'
according to /home/saulius/struct/CIF-dictionaries/cif_core.dic
dictionary named 'cif_core.dic' version 2.4.1 from 2010-06-29 (5
times).

Automatic conversion script
Id: cif_fix_values 1715 2011-07-08 13:25:40Z adriana 

The following automatic conversions were performed:

'_refine_ls_weighting_scheme' value 'calc w =
1/[\s^2^(Fo^2^)+(0.0677P)^2^+0.0513P] where P=(Fo^2^+2Fc^2^)/3' was
changed to 'calc'. New tag '_refine_ls_weighting_details' was
created. The value of the new tag was set to 'w =
1/[\s^2^(Fo^2^)+(0.0677P)^2^+0.0513P] where P=(Fo^2^+2Fc^2^)/3'.

Automatic conversion script
Id: cif_fix_values 3143 2015-03-26 13:38:13Z robertas 
;
_cod_original_cell_volume 640.23(12)
_cod_database_code 2004905

loop_
_symmetry_equiv_pos_as_xyz
'x, y, z'
'-x, -y, -z'

loop_
_atom_site_aniso_label
_atom_site_aniso_U_11
_atom_site_aniso_U_22
_atom_site_aniso_U_33
_atom_site_aniso_U_12
_atom_site_aniso_U_13
_atom_site_aniso_U_23
Ni 0.0308(2) 0.0381(2) 0.0342(2) -0.00581(12) -0.01169(13) 0.00213(11)
S1 0.0380(2) 0.0434(2) 0.0444(2) -0.0050(2) -0.0068(2) 0.0079(2)
S2 0.0363(2) 0.0446(2) 0.0468(2) -0.0069(2) -0.0064(2) 0.0074(2)
N1 0.0658(12) 0.0451(9) 0.0704(12) -0.0056(8) -0.0230(9) 0.0073(8)
N2 0.0457(10) 0.0637(11) 0.0645(11) -0.0040(8) -0.0032(8) -0.0109(9)
N3 0.0450(8) 0.0574(9) 0.0450(8) -0.0188(7) -0.0162(7) -0.0021(7)
C1 0.0362(8) 0.0412(8) 0.0408(8) -0.0049(6) -0.0165(7) 0.0018(6)
C2 0.0334(8) 0.0420(8) 0.0398(8) -0.0044(6) -0.0132(7) -0.0006(6)
C3 0.0422(9) 0.0468(9) 0.0450(9) -0.0064(7) -0.0157(7) 0.0032(7)
C4 0.0404(9) 0.0482(9) 0.0471(9) -0.0088(7) -0.0142(8) 0.0007(7)
C5 0.0542(11) 0.0646(11) 0.0390(9) -0.0222(9) -0.0171(8) -0.0018(8)
C6 0.0544(11) 0.0586(11) 0.0450(9) -0.0166(9) -0.0127(9) -0.0054(8)
C7 0.0527(11) 0.0542(10) 0.0519(10) -0.0232(8) -0.0194(8) 0.0053(8)
C8 0.0671(13) 0.0659(12) 0.0420(9) -0.0268(10) -0.0231(9) 0.0032(8)
C9 0.0529(11) 0.0634(11) 0.0416(9) -0.0209(9) -0.0126(8) -0.0063(8)
C10 0.0542(13) 0.0752(15) 0.0609(13) -0.0080(11) -0.0238(11) -0.0016(11)
C11 0.081(2) 0.0631(14) 0.071(2) -0.0153(12) -0.0318(15) 0.0107(12)

loop_
_atom_site_label
_atom_site_occupancy
_atom_site_fract_x
_atom_site_fract_y
_atom_site_fract_z
_atom_site_U_iso_or_equiv
_atom_site_thermal_displace_type
_atom_site_calc_flag
_atom_site_refinement_flags
_atom_site_type_symbol
Ni 1 1.0000 .0000 .5000 .03644(12) Uani d S Ni
S1 1 .97031(6) .23678(5) .41892(5) .04808(14) Uani d . S
S2 1 .72190(6) .07596(5) .67155(5) .04832(14) Uani d . S
N1 1 .6415(3) .6505(2) .5154(2) .0659(5) Uani d . N
N2 1 .3210(3) .4437(2) .8404(2) .0682(5) Uani d . N
N3 1 .9320(2) .7717(2) .1689(2) .0494(4) Uani d . N
C1 1 .7515(2) .3483(2) .5421(2) .0412(3) Uani d . C
C2 1 .6434(2) .2793(2) .6528(2) .0410(3) Uani d . C
C3 1 .6897(3) .5163(2) .5272(2) .0477(4) Uani d . C
C4 1 .4637(2) .3708(2) .7567(2) .0481(4) Uani d . C
C5 1 .8114(3) .8859(3) .2822(2) .0526(4) Uani d . C
C6 1 .6943(3) 1.0181(3) .2604(2) .0559(5) Uani d . C
C7 1 .6958(3) 1.0387(2) .1214(2) .0526(4) Uani d . C
C8 1 .8225(3) .9194(3) .0066(2) .0570(5) Uani d . C
C9 1 .9379(3) .7887(3) .0324(2) .0545(5) Uani d . C
C10 1 1.0538(4) .6269(4) .1965(3) .0666(6) Uani d . C
C11 1 .5653(4) 1.1819(3) .0969(4) .0740(7) Uani d . C
H5 1 .817(3) .867(3) .363(3) .061(6) Uiso d . H
H6 1 .609(3) 1.099(3) .337(3) .060(6) Uiso d . H
H8 1 .833(4) .933(3) -.087(3) .071(7) Uiso d . H
H9 1 1.018(4) .700(3) -.035(3) .082(8) Uiso d . H
H10A 1 1.161(5) .573(4) .107(4) .111(11) Uiso d . H
H10B 1 1.096(5) .657(4) .252(4) .102(11) Uiso d . H
H10C 1 1.002(6) .560(5) .220(5) .137(17) Uiso d . H
H11A 1 .567(5) 1.173(4) .011(4) .107(12) Uiso d . H
H11B 1 .454(6) 1.197(5) .178(5) .139(16) Uiso d . H
H11C 1 .579(6) 1.283(5) .120(5) .132(14) Uiso d . H

loop_
_atom_type_symbol
_atom_type_description
_atom_type_scat_dispersion_real
_atom_type_scat_dispersion_imag
_atom_type_scat_source
C C 0.0033 0.0016 'International Tables Vol C Tables 4.2.6.8 and 6.1.1.4'
H H 0.0000 0.0000 'International Tables Vol C Tables 4.2.6.8 and 6.1.1.4'
N N 0.0061 0.0033 'International Tables Vol C Tables 4.2.6.8 and 6.1.1.4'
S S 0.1246 0.1234 'International Tables Vol C Tables 4.2.6.8 and 6.1.1.4'
Ni Ni 0.3393 1.1124 'International Tables Vol C Tables 4.2.6.8 and 6.1.1.4'

loop_
_geom_angle_atom_site_label_1
_geom_angle_atom_site_label_2
_geom_angle_atom_site_label_3
_geom_angle
_geom_angle_publ_flag
S2 Ni S1 92.36(2) yes
C1 S1 Ni 102.81(7) yes
C2 S2 Ni 103.21(6) yes
C9 N3 C5 119.9(2) ?
C9 N3 C10 120.4(2) ?
C5 N3 C10 119.7(2) ?
C2 C1 C3 120.9(2) ?
C2 C1 S1 121.06(13) yes
C3 C1 S1 117.99(14) ?
C1 C2 C4 121.5(2) ?
C1 C2 S2 120.39(13) yes
C4 C2 S2 118.10(14) ?
N1 C3 C1 179.5(2) ?
N2 C4 C2 179.5(2) ?
N3 C5 C6 120.8(2) ?
C5 C6 C7 120.8(2) ?
C6 C7 C8 117.1(2) ?
C6 C7 C11 121.3(2) ?
C8 C7 C11 121.6(2) ?
C9 C8 C7 120.5(2) ?
N3 C9 C8 120.9(2) ?

loop_
_geom_bond_atom_site_label_1
_geom_bond_atom_site_label_2
_geom_bond_distance
_geom_bond_publ_flag
Ni S2 2.1659(6) yes
Ni S1 2.1762(5) yes
S1 C1 1.730(2) yes
S2 C2 1.735(2) yes
N1 C3 1.140(3) yes
N2 C4 1.139(2) yes
N3 C9 1.344(3) yes
N3 C5 1.349(2) yes
N3 C10 1.475(3) yes
C1 C2 1.362(3) yes
C1 C3 1.430(2) yes
C2 C4 1.429(2) yes
C5 C6 1.359(3) yes
C6 C7 1.385(3) yes
C7 C8 1.392(3) yes
C7 C11 1.493(3) yes
C8 C9 1.360(3) yes
